data_2221778
loop_
_publ_author_name
'MacNeill, Christopher M.'
'Day, Cynthia S.'
'Noftle, Ronald E.'

_publ_section_title
;Bis(\m-dithieno[3,2-<i>b</i>:2',3'-<i>d</i>]thiophene-2,6-dicarboxylato-\k^2^<i>O</i>^2^:<i>O</i>^6^)bis[bis(1,10-phenanthroline-\k^2^<i>N</i>,<i>N</i>')cobalt(II)]
 dimethylformamide disolvate
;
_journal_coeditor_code PK2151
_journal_issue 5
_journal_name_full 'Acta Crystallographica Section E'
_journal_page_first m486
_journal_paper_doi 10.1107/S1600536809011337
_journal_volume 65
_journal_year 2009
_chemical_formula_iupac '[Co2 (C10 H2 O4 S3)2 (C12 H8 N2)4], 2C3 H7 N O'
_chemical_formula_moiety 'C68 H36 Co2 N8 O8 S6, 2(C3 H7 N O)'
_chemical_formula_sum 'C74 H50 Co2 N10 O10 S6'
_chemical_formula_weight 1549.52
_chemical_name_systematic
;
Bis(\m-dithieno[3,2-b:2',3'-d]thiophene-2,6-dicarboxylato-
\k^2^<i>O</i>^2^:<i>O</i>^6^)bis[bis(1,10-phenanthroline-
\k^2^<i>N</i>,<i>N</i>')cobalt(II)] dimethylformamide disolvate
;
_space_group_IT_number 2
_symmetry_cell_setting triclinic
_symmetry_space_group_name_Hall '-P 1'
_symmetry_space_group_name_H-M 'P -1'
_atom_sites_solution_hydrogens geom
_atom_sites_solution_primary direct
_atom_sites_solution_secondary difmap
_audit_creation_method SHELXTL
_cell_angle_alpha 91.173(3)
_cell_angle_beta 105.065(3)
_cell_angle_gamma 93.057(3)
_cell_formula_units_Z 1
_cell_length_a 9.884(3)
_cell_length_b 11.492(3)
_cell_length_c 15.215(4)
_cell_measurement_reflns_used 2172
_cell_measurement_temperature 193(2)
_cell_measurement_theta_max 22.91
_cell_measurement_theta_min 3.92
_cell_volume 1665.4(8)
_computing_cell_refinement 'SAINT (Bruker, 2003)'
_computing_data_collection 'SMART (Bruker, 2003)'
_computing_data_reduction 'SAINT (Bruker, 2003)'
_computing_molecular_graphics 'SHELXTL (Sheldrick, 2008b)'
_computing_publication_material 'SHELXTL (Sheldrick, 2008b)'
_computing_structure_refinement 'SHELXTL (Sheldrick, 2008b)'
_computing_structure_solution 'SHELXTL (Sheldrick, 2008b)'
_diffrn_ambient_temperature 193(2)
_diffrn_measured_fraction_theta_full 0.985
_diffrn_measured_fraction_theta_max 0.985
_diffrn_measurement_device_type 'Bruker APEX CCD'
_diffrn_measurement_method '\f and \w'
_diffrn_radiation_monochromator graphite
_diffrn_radiation_source 'fine-focus sealed tube'
_diffrn_radiation_type MoK\a
_diffrn_radiation_wavelength 0.71073
_diffrn_reflns_av_R_equivalents 0.0454
_diffrn_reflns_av_sigmaI/netI 0.0760
_diffrn_reflns_limit_h_max 12
_diffrn_reflns_limit_h_min -12
_diffrn_reflns_limit_k_max 14
_diffrn_reflns_limit_k_min -14
_diffrn_reflns_limit_l_max 19
_diffrn_reflns_limit_l_min -19
_diffrn_reflns_number 15360
_diffrn_reflns_theta_full 27.50
_diffrn_reflns_theta_max 27.50
_diffrn_reflns_theta_min 3.92
_exptl_absorpt_coefficient_mu 0.757
_exptl_absorpt_correction_T_max 0.970
_exptl_absorpt_correction_T_min 0.828
_exptl_absorpt_correction_type multi-scan
_exptl_absorpt_process_details '(SADABS; Sheldrick, 2008a)'
_exptl_crystal_colour pink
_exptl_crystal_density_diffrn 1.545
_exptl_crystal_density_method 'not measured'
_exptl_crystal_description gem
_exptl_crystal_F_000 794
_exptl_crystal_size_max 0.12
_exptl_crystal_size_mid 0.10
_exptl_crystal_size_min 0.04
_refine_diff_density_max 0.624
_refine_diff_density_min -0.443
_refine_ls_extinction_method none
_refine_ls_goodness_of_fit_ref 1.055
_refine_ls_hydrogen_treatment constr
_refine_ls_matrix_type full
_refine_ls_number_parameters 462
_refine_ls_number_reflns 7532
_refine_ls_number_restraints 0
_refine_ls_restrained_S_all 1.055
_refine_ls_R_factor_all 0.0901
_refine_ls_R_factor_gt 0.0617
_refine_ls_shift/su_max 0.001
_refine_ls_shift/su_mean 0.000
_refine_ls_structure_factor_coef Fsqd
_refine_ls_weighting_details 'calc w=1/[\s^2^(Fo^2^)+(0.0536P)^2^+0.6813P] where P=(Fo^2^+2Fc^2^)/3'
_refine_ls_weighting_scheme calc
_refine_ls_wR_factor_gt 0.1220
_refine_ls_wR_factor_ref 0.1333
_reflns_number_gt 5496
_reflns_number_total 7532
_reflns_threshold_expression I>2\s(I)
_cod_data_source_file pk2151.cif
_cod_data_source_block I
_cod_original_cell_volume 1665.4(7)
_cod_database_code 2221778
_cod_database_fobs_code 2221778

loop_
_symmetry_equiv_pos_as_xyz
'x, y, z'
'-x, -y, -z'

loop_
_atom_site_type_symbol
_atom_site_label
_atom_site_fract_x
_atom_site_fract_y
_atom_site_fract_z
_atom_site_U_iso_or_equiv
_atom_site_adp_type
_atom_site_calc_flag
_atom_site_refinement_flags
_atom_site_occupancy
_atom_site_disorder_assembly
_atom_site_disorder_group
Co Co1 -0.34999(5) -0.24482(4) 0.79340(3) 0.02013(13) Uani d . 1 . .
S S1 -0.04501(10) -0.25459(8) 0.52827(6) 0.0281(2) Uani d . 1 . .
S S2 0.25186(10) 0.02620(8) 0.60913(6) 0.0299(2) Uani d . 1 . .
S S3 0.14365(9) -0.13442(8) 0.34898(6) 0.0240(2) Uani d . 1 . .
O O1 -0.1611(2) -0.2315(2) 0.75483(15) 0.0264(6) Uani d . 1 . .
O O2 -0.2189(3) -0.3579(3) 0.63494(19) 0.0516(9) Uani d . 1 . .
O O3 0.2470(3) -0.0587(2) 0.19493(16) 0.0291(6) Uani d . 1 . .
O O4 0.3956(2) 0.0885(2) 0.26610(16) 0.0257(5) Uani d . 1 . .
N N1 -0.5146(3) -0.2245(3) 0.86423(19) 0.0248(6) Uani d . 1 . .
N N2 -0.2355(3) -0.1859(2) 0.92703(18) 0.0238(6) Uani d . 1 . .
N N3 -0.4950(3) -0.3311(2) 0.67959(19) 0.0227(6) Uani d . 1 . .
N N4 -0.3249(3) -0.4266(3) 0.82227(19) 0.0249(6) Uani d . 1 . .
C C1 -0.1500(4) -0.2735(3) 0.6790(2) 0.0279(8) Uani d . 1 . .
C C2 -0.0441(4) -0.2122(3) 0.6389(2) 0.0239(7) Uani d . 1 . .
C C3 0.0813(3) -0.1463(3) 0.5260(2) 0.0233(7) Uani d . 1 . .
C C4 0.1506(3) -0.1030(3) 0.4618(2) 0.0217(7) Uani d . 1 . .
C C5 0.2701(3) -0.0221(3) 0.3501(2) 0.0223(7) Uani d . 1 . .
C C6 0.3144(4) 0.0356(3) 0.4327(2) 0.0256(8) Uani d . 1 . .
H H6 0.3829 0.0992 0.4458 0.031 Uiso calc R 1 . .
C C7 0.2462(4) -0.0108(3) 0.4965(2) 0.0247(8) Uani d . 1 . .
C C8 0.1232(4) -0.0842(3) 0.6088(2) 0.0238(7) Uani d . 1 . .
C C9 0.0504(4) -0.1213(3) 0.6728(2) 0.0246(8) Uani d . 1 . .
H H9 0.0655 -0.0870 0.7321 0.030 Uiso calc R 1 . .
C C10 0.3060(4) 0.0040(3) 0.2626(2) 0.0222(7) Uani d . 1 . .
C C11 -0.6518(4) -0.2416(3) 0.8323(3) 0.0340(9) Uani d . 1 . .
H H11 -0.6881 -0.2719 0.7717 0.041 Uiso calc R 1 . .
C C12 -0.7471(4) -0.2171(4) 0.8838(3) 0.0442(11) Uani d . 1 . .
H H12 -0.8453 -0.2314 0.8588 0.053 Uiso calc R 1 . .
C C13 -0.6955(4) -0.1725(4) 0.9702(3) 0.0467(11) Uani d . 1 . .
H H13 -0.7585 -0.1541 1.0054 0.056 Uiso calc R 1 . .
C C14 -0.5511(4) -0.1535(4) 1.0079(3) 0.0367(10) Uani d . 1 . .
C C15 -0.4884(5) -0.1077(4) 1.0981(3) 0.0436(11) Uani d . 1 . .
H H15 -0.5470 -0.0860 1.1355 0.052 Uiso calc R 1 . .
C C16 -0.3495(5) -0.0947(4) 1.1308(3) 0.0426(11) Uani d . 1 . .
H H16 -0.3112 -0.0672 1.1920 0.051 Uiso calc R 1 . .
C C17 -0.2559(4) -0.1213(3) 1.0757(2) 0.0293(8) Uani d . 1 . .
C C18 -0.1105(4) -0.1083(4) 1.1059(3) 0.0380(10) Uani d . 1 . .
H H18 -0.0664 -0.0832 1.1670 0.046 Uiso calc R 1 . .
C C19 -0.0319(4) -0.1316(4) 1.0472(3) 0.0466(11) Uani d . 1 . .
H H19 0.0676 -0.1220 1.0669 0.056 Uiso calc R 1 . .
C C20 -0.0977(4) -0.1699(4) 0.9581(3) 0.0387(10) Uani d . 1 . .
H H20 -0.0411 -0.1851 0.9179 0.046 Uiso calc R 1 . .
C C21 -0.3148(4) -0.1624(3) 0.9851(2) 0.0227(7) Uani d . 1 . .
C C22 -0.4630(4) -0.1814(3) 0.9514(2) 0.0260(8) Uani d . 1 . .
C C23 -0.5794(4) -0.2829(3) 0.6092(2) 0.0286(8) Uani d . 1 . .
H H23 -0.5839 -0.2005 0.6101 0.034 Uiso calc R 1 . .
C C24 -0.6620(4) -0.3476(3) 0.5338(3) 0.0336(9) Uani d . 1 . .
H H24 -0.7200 -0.3093 0.4845 0.040 Uiso calc R 1 . .
C C25 -0.6588(4) -0.4672(3) 0.5312(3) 0.0334(9) Uani d . 1 . .
H H25 -0.7151 -0.5124 0.4806 0.040 Uiso calc R 1 . .
C C26 -0.5707(4) -0.5212(3) 0.6049(2) 0.0280(8) Uani d . 1 . .
C C27 -0.5593(4) -0.6450(3) 0.6079(3) 0.0334(9) Uani d . 1 . .
H H27 -0.6145 -0.6943 0.5594 0.040 Uiso calc R 1 . .
C C28 -0.4704(4) -0.6915(3) 0.6793(3) 0.0372(9) Uani d . 1 . .
H H28 -0.4630 -0.7736 0.6798 0.045 Uiso calc R 1 . .
C C29 -0.3870(4) -0.6208(3) 0.7541(3) 0.0304(8) Uani d . 1 . .
C C30 -0.2932(5) -0.6661(4) 0.8302(3) 0.0419(10) Uani d . 1 . .
H H30 -0.2806 -0.7474 0.8334 0.050 Uiso calc R 1 . .
C C31 -0.2213(5) -0.5919(4) 0.8988(3) 0.0447(11) Uani d . 1 . .
H H31 -0.1583 -0.6211 0.9507 0.054 Uiso calc R 1 . .
C C32 -0.2397(4) -0.4726(3) 0.8932(3) 0.0338(9) Uani d . 1 . .
H H32 -0.1890 -0.4222 0.9424 0.041 Uiso calc R 1 . .
C C33 -0.3986(3) -0.5003(3) 0.7537(2) 0.0238(7) Uani d . 1 . .
C C34 -0.4911(3) -0.4491(3) 0.6776(2) 0.0233(7) Uani d . 1 . .
O O5 -0.0843(5) -0.5229(5) 1.1015(3) 0.1188(19) Uani d . 1 . .
N N5 -0.1221(5) -0.4568(4) 1.2325(3) 0.0676(13) Uani d . 1 . .
C C35 -0.0501(6) -0.5057(5) 1.1833(4) 0.0686(16) Uani d . 1 . .
H H35 0.0390 -0.5308 1.2149 0.082 Uiso calc R 1 . .
C C36 -0.0661(9) -0.4434(7) 1.3303(5) 0.124(3) Uani d . 1 . .
H H36A 0.0319 -0.4643 1.3471 0.186 Uiso calc R 1 . .
H H36B -0.1212 -0.4946 1.3604 0.186 Uiso calc R 1 . .
H H36C -0.0712 -0.3622 1.3495 0.186 Uiso calc R 1 . .
C C37 -0.2573(9) -0.4182(8) 1.1872(7) 0.170(5) Uani d . 1 . .
H H37A -0.2657 -0.4150 1.1217 0.255 Uiso calc R 1 . .
H H37B -0.2679 -0.3404 1.2112 0.255 Uiso calc R 1 . .
H H37C -0.3307 -0.4727 1.1976 0.255 Uiso calc R 1 . .

loop_
_atom_site_aniso_label
_atom_site_aniso_U_11
_atom_site_aniso_U_22
_atom_site_aniso_U_33
_atom_site_aniso_U_12
_atom_site_aniso_U_13
_atom_site_aniso_U_23
Co1 0.0232(2) 0.0210(2) 0.0178(2) -0.00021(18) 0.00842(19) -0.00068(18)
S1 0.0325(5) 0.0338(5) 0.0213(4) -0.0060(4) 0.0147(4) -0.0054(4)
S2 0.0367(5) 0.0334(5) 0.0198(4) -0.0072(4) 0.0100(4) -0.0036(4)
S3 0.0295(5) 0.0259(5) 0.0189(4) -0.0025(4) 0.0112(4) -0.0011(3)
O1 0.0304(14) 0.0321(14) 0.0205(12) 0.0009(11) 0.0143(10) -0.0038(10)
O2 0.0568(19) 0.061(2) 0.0436(17) -0.0321(16) 0.0342(15) -0.0298(15)
O3 0.0367(15) 0.0282(14) 0.0248(13) -0.0034(11) 0.0138(11) -0.0016(11)
O4 0.0277(13) 0.0236(13) 0.0267(13) -0.0027(10) 0.0100(11) 0.0006(10)
N1 0.0247(16) 0.0279(16) 0.0238(15) 0.0022(13) 0.0097(12) 0.0041(13)
N2 0.0271(16) 0.0276(16) 0.0195(14) 0.0024(13) 0.0110(12) -0.0021(12)
N3 0.0243(15) 0.0230(15) 0.0233(15) 0.0036(12) 0.0099(12) 0.0011(12)
N4 0.0266(16) 0.0265(16) 0.0220(15) 0.0010(13) 0.0074(13) 0.0016(12)
C1 0.0288(19) 0.033(2) 0.0245(18) 0.0010(16) 0.0126(15) -0.0031(16)
C2 0.0273(19) 0.0296(19) 0.0173(17) 0.0050(15) 0.0099(14) -0.0002(14)
C3 0.0249(18) 0.0282(19) 0.0182(17) 0.0029(15) 0.0080(14) -0.0008(14)
C4 0.0257(18) 0.0251(18) 0.0160(16) 0.0022(14) 0.0083(14) -0.0010(14)
C5 0.0243(18) 0.0214(18) 0.0236(18) 0.0006(14) 0.0106(14) 0.0033(14)
C6 0.0278(19) 0.0266(19) 0.0241(18) -0.0002(15) 0.0102(15) 0.0007(15)
C7 0.0301(19) 0.0272(19) 0.0171(17) 0.0013(15) 0.0068(15) 0.0013(14)
C8 0.0265(18) 0.0259(19) 0.0209(17) 0.0024(15) 0.0094(14) 0.0006(14)
C9 0.0304(19) 0.029(2) 0.0172(17) 0.0053(15) 0.0101(15) -0.0002(14)
C10 0.0259(18) 0.0206(18) 0.0224(17) 0.0062(14) 0.0096(14) 0.0022(14)
C11 0.028(2) 0.043(2) 0.032(2) 0.0019(17) 0.0105(17) 0.0071(18)
C12 0.023(2) 0.066(3) 0.050(3) 0.005(2) 0.0181(19) 0.015(2)
C13 0.041(3) 0.067(3) 0.043(3) 0.014(2) 0.029(2) 0.015(2)
C14 0.038(2) 0.049(3) 0.032(2) 0.0103(19) 0.0219(18) 0.0091(19)
C15 0.050(3) 0.058(3) 0.034(2) 0.013(2) 0.029(2) 0.001(2)
C16 0.061(3) 0.052(3) 0.021(2) 0.007(2) 0.022(2) -0.0047(19)
C17 0.041(2) 0.029(2) 0.0204(18) 0.0060(17) 0.0119(16) 0.0000(15)
C18 0.044(2) 0.047(3) 0.0199(19) 0.000(2) 0.0032(17) -0.0091(17)
C19 0.028(2) 0.069(3) 0.038(2) 0.000(2) 0.0030(18) -0.015(2)
C20 0.026(2) 0.062(3) 0.029(2) 0.0007(19) 0.0116(17) -0.0158(19)
C21 0.0307(19) 0.0239(18) 0.0172(16) 0.0051(15) 0.0122(14) 0.0034(14)
C22 0.036(2) 0.0265(19) 0.0222(18) 0.0059(16) 0.0177(16) 0.0047(15)
C23 0.027(2) 0.031(2) 0.0272(19) 0.0044(16) 0.0061(16) 0.0001(16)
C24 0.031(2) 0.041(2) 0.027(2) 0.0062(17) 0.0031(16) -0.0017(17)
C25 0.029(2) 0.040(2) 0.028(2) 0.0009(17) 0.0030(16) -0.0128(17)
C26 0.0243(19) 0.030(2) 0.030(2) -0.0011(15) 0.0083(16) -0.0049(16)
C27 0.033(2) 0.029(2) 0.037(2) -0.0042(17) 0.0096(18) -0.0117(17)
C28 0.042(2) 0.023(2) 0.047(3) 0.0001(17) 0.015(2) -0.0041(18)
C29 0.035(2) 0.0230(19) 0.035(2) -0.0001(16) 0.0111(17) -0.0020(16)
C30 0.051(3) 0.026(2) 0.046(3) 0.0064(19) 0.006(2) 0.0097(19)
C31 0.052(3) 0.034(2) 0.041(2) 0.010(2) -0.004(2) 0.0101(19)
C32 0.039(2) 0.033(2) 0.026(2) 0.0019(18) 0.0020(17) 0.0033(17)
C33 0.0207(17) 0.0244(19) 0.0270(18) -0.0025(14) 0.0086(14) 0.0006(15)
C34 0.0222(18) 0.0282(19) 0.0221(18) 0.0018(14) 0.0102(14) -0.0005(15)
O5 0.089(3) 0.206(6) 0.052(3) -0.016(3) 0.009(2) -0.025(3)
N5 0.074(3) 0.068(3) 0.079(3) 0.007(2) 0.051(3) 0.009(3)
C35 0.058(3) 0.099(5) 0.047(3) -0.001(3) 0.013(3) -0.003(3)
C36 0.173(8) 0.134(7) 0.085(5) -0.032(6) 0.080(5) -0.041(5)
C37 0.134(7) 0.193(10) 0.247(11) 0.103(7) 0.136(8) 0.151(9)

loop_
_atom_type_symbol
_atom_type_description
_atom_type_scat_dispersion_real
_atom_type_scat_dispersion_imag
_atom_type_scat_source
C C 0.0033 0.0016 'International Tables Vol C Tables 4.2.6.8 and 6.1.1.4'
H H 0.0000 0.0000 'International Tables Vol C Tables 4.2.6.8 and 6.1.1.4'
N N 0.0061 0.0033 'International Tables Vol C Tables 4.2.6.8 and 6.1.1.4'
O O 0.0106 0.0060 'International Tables Vol C Tables 4.2.6.8 and 6.1.1.4'
S S 0.1246 0.1234 'International Tables Vol C Tables 4.2.6.8 and 6.1.1.4'
Co Co 0.3494 0.9721 'International Tables Vol C Tables 4.2.6.8 and 6.1.1.4'

loop_
_geom_angle_atom_site_label_1
_geom_angle_atom_site_label_2
_geom_angle_atom_site_label_3
_geom_angle_site_symmetry_1
_geom_angle_site_symmetry_3
_geom_angle
_geom_angle_publ_flag
O4 Co1 O1 2_556 . 87.55(9) ?
O4 Co1 N3 2_556 . 89.33(10) ?
O1 Co1 N3 . . 104.10(10) ?
O4 Co1 N2 2_556 . 100.37(10) ?
O1 Co1 N2 . . 88.27(10) ?
N3 Co1 N2 . . 164.68(11) ?
O4 Co1 N4 2_556 . 165.78(10) ?
O1 Co1 N4 . . 91.40(10) ?
N3 Co1 N4 . . 77.16(11) ?
N2 Co1 N4 . . 93.77(11) ?
O4 Co1 N1 2_556 . 89.40(10) ?
O1 Co1 N1 . . 163.91(10) ?
N3 Co1 N1 . . 91.65(11) ?
N2 Co1 N1 . . 76.75(11) ?
N4 Co1 N1 . . 95.35(11) ?
C3 S1 C2 . . 91.21(16) ?
C7 S2 C8 . . 90.49(16) ?
C4 S3 C5 . . 90.95(16) ?
C1 O1 Co1 . . 122.3(2) ?
C10 O4 Co1 . 2_556 124.4(2) ?
C11 N1 C22 . . 118.2(3) ?
C11 N1 Co1 . . 129.0(2) ?
C22 N1 Co1 . . 112.7(2) ?
C20 N2 C21 . . 117.7(3) ?
C20 N2 Co1 . . 127.0(2) ?
C21 N2 Co1 . . 115.3(2) ?
C23 N3 C34 . . 117.7(3) ?
C23 N3 Co1 . . 127.6(2) ?
C34 N3 Co1 . . 114.5(2) ?
C32 N4 C33 . . 117.7(3) ?
C32 N4 Co1 . . 128.3(3) ?
C33 N4 Co1 . . 113.7(2) ?
O2 C1 O1 . . 126.8(3) ?
O2 C1 C2 . . 116.9(3) ?
O1 C1 C2 . . 116.3(3) ?
C9 C2 C1 . . 130.4(3) ?
C9 C2 S1 . . 112.5(2) ?
C1 C2 S1 . . 116.9(2) ?
C8 C3 C4 . . 112.3(3) ?
C8 C3 S1 . . 110.8(2) ?
C4 C3 S1 . . 136.9(3) ?
C7 C4 C3 . . 112.8(3) ?
C7 C4 S3 . . 111.1(2) ?
C3 C4 S3 . . 136.1(3) ?
C6 C5 C10 . . 129.3(3) ?
C6 C5 S3 . . 112.4(2) ?
C10 C5 S3 . . 118.1(2) ?
C5 C6 C7 . . 111.8(3) ?
C5 C6 H6 . . 124.1 ?
C7 C6 H6 . . 124.1 ?
C4 C7 C6 . . 113.7(3) ?
C4 C7 S2 . . 112.3(2) ?
C6 C7 S2 . . 134.0(3) ?
C3 C8 C9 . . 113.7(3) ?
C3 C8 S2 . . 112.1(2) ?
C9 C8 S2 . . 134.2(3) ?
C2 C9 C8 . . 111.7(3) ?
C2 C9 H9 . . 124.1 ?
C8 C9 H9 . . 124.1 ?
O3 C10 O4 . . 126.7(3) ?
O3 C10 C5 . . 117.4(3) ?
O4 C10 C5 . . 115.9(3) ?
N1 C11 C12 . . 123.1(4) ?
N1 C11 H11 . . 118.4 ?
C12 C11 H11 . . 118.4 ?
C13 C12 C11 . . 118.5(4) ?
C13 C12 H12 . . 120.7 ?
C11 C12 H12 . . 120.7 ?
C12 C13 C14 . . 120.9(4) ?
C12 C13 H13 . . 119.6 ?
C14 C13 H13 . . 119.6 ?
C13 C14 C22 . . 116.7(4) ?
C13 C14 C15 . . 124.4(4) ?
C22 C14 C15 . . 118.9(4) ?
C16 C15 C14 . . 121.4(4) ?
C16 C15 H15 . . 119.3 ?
C14 C15 H15 . . 119.3 ?
C15 C16 C17 . . 121.6(4) ?
C15 C16 H16 . . 119.2 ?
C17 C16 H16 . . 119.2 ?
C18 C17 C21 . . 117.5(3) ?
C18 C17 C16 . . 124.2(4) ?
C21 C17 C16 . . 118.3(4) ?
C19 C18 C17 . . 119.5(4) ?
C19 C18 H18 . . 120.3 ?
C17 C18 H18 . . 120.3 ?
C18 C19 C20 . . 119.7(4) ?
C18 C19 H19 . . 120.1 ?
C20 C19 H19 . . 120.1 ?
N2 C20 C19 . . 122.9(3) ?
N2 C20 H20 . . 118.5 ?
C19 C20 H20 . . 118.5 ?
N2 C21 C17 . . 122.7(3) ?
N2 C21 C22 . . 117.4(3) ?
C17 C21 C22 . . 120.0(3) ?
N1 C22 C14 . . 122.5(3) ?
N1 C22 C21 . . 117.8(3) ?
C14 C22 C21 . . 119.7(3) ?
N3 C23 C24 . . 123.1(4) ?
N3 C23 H23 . . 118.5 ?
C24 C23 H23 . . 118.5 ?
C25 C24 C23 . . 119.7(4) ?
C25 C24 H24 . . 120.2 ?
C23 C24 H24 . . 120.2 ?
C24 C25 C26 . . 118.8(3) ?
C24 C25 H25 . . 120.6 ?
C26 C25 H25 . . 120.6 ?
C34 C26 C25 . . 117.6(3) ?
C34 C26 C27 . . 119.7(3) ?
C25 C26 C27 . . 122.8(3) ?
C28 C27 C26 . . 120.1(4) ?
C28 C27 H27 . . 120.0 ?
C26 C27 H27 . . 120.0 ?
C27 C28 C29 . . 121.8(4) ?
C27 C28 H28 . . 119.1 ?
C29 C28 H28 . . 119.1 ?
C33 C29 C30 . . 117.3(3) ?
C33 C29 C28 . . 119.2(3) ?
C30 C29 C28 . . 123.6(4) ?
C31 C30 C29 . . 119.0(4) ?
C31 C30 H30 . . 120.5 ?
C29 C30 H30 . . 120.5 ?
C30 C31 C32 . . 120.0(4) ?
C30 C31 H31 . . 120.0 ?
C32 C31 H31 . . 120.0 ?
N4 C32 C31 . . 122.7(4) ?
N4 C32 H32 . . 118.6 ?
C31 C32 H32 . . 118.6 ?
N4 C33 C29 . . 123.2(3) ?
N4 C33 C34 . . 117.0(3) ?
C29 C33 C34 . . 119.8(3) ?
N3 C34 C26 . . 123.3(3) ?
N3 C34 C33 . . 117.2(3) ?
C26 C34 C33 . . 119.5(3) ?
C35 N5 C37 . . 118.1(6) ?
C35 N5 C36 . . 120.1(6) ?
C37 N5 C36 . . 121.8(6) ?
O5 C35 N5 . . 127.0(6) ?
O5 C35 H35 . . 116.5 ?
N5 C35 H35 . . 116.5 ?
N5 C36 H36A . . 109.5 ?
N5 C36 H36B . . 109.5 ?
H36A C36 H36B . . 109.5 ?
N5 C36 H36C . . 109.5 ?
H36A C36 H36C . . 109.5 ?
H36B C36 H36C . . 109.5 ?
N5 C37 H37A . . 109.5 ?
N5 C37 H37B . . 109.5 ?
H37A C37 H37B . . 109.5 ?
N5 C37 H37C . . 109.5 ?
H37A C37 H37C . . 109.5 ?
H37B C37 H37C . . 109.5 ?

loop_
_geom_bond_atom_site_label_1
_geom_bond_atom_site_label_2
_geom_bond_site_symmetry_2
_geom_bond_distance
_geom_bond_publ_flag
Co1 O4 2_556 2.047(2) ?
Co1 O1 . 2.097(2) ?
Co1 N3 . 2.127(3) ?
Co1 N2 . 2.130(3) ?
Co1 N4 . 2.158(3) ?
Co1 N1 . 2.192(3) ?
S1 C3 . 1.722(3) ?
S1 C2 . 1.740(3) ?
S2 C7 . 1.743(3) ?
S2 C8 . 1.747(4) ?
S3 C4 . 1.730(3) ?
S3 C5 . 1.744(3) ?
O1 C1 . 1.274(4) ?
O2 C1 . 1.233(4) ?
O3 C10 . 1.238(4) ?
O4 C10 . 1.270(4) ?
O4 Co1 2_556 2.047(2) ?
N1 C11 . 1.319(5) ?
N1 C22 . 1.363(4) ?
N2 C20 . 1.322(5) ?
N2 C21 . 1.356(4) ?
N3 C23 . 1.327(4) ?
N3 C34 . 1.359(4) ?
N4 C32 . 1.323(5) ?
N4 C33 . 1.356(4) ?
C1 C2 . 1.496(5) ?
C2 C9 . 1.361(5) ?
C3 C8 . 1.390(4) ?
C3 C4 . 1.415(4) ?
C4 C7 . 1.380(5) ?
C5 C6 . 1.363(5) ?
C5 C10 . 1.496(4) ?
C6 C7 . 1.415(5) ?
C6 H6 . 0.9500 ?
C8 C9 . 1.412(4) ?
C9 H9 . 0.9500 ?
C11 C12 . 1.409(5) ?
C11 H11 . 0.9500 ?
C12 C13 . 1.358(6) ?
C12 H12 . 0.9500 ?
C13 C14 . 1.397(6) ?
C13 H13 . 0.9500 ?
C14 C22 . 1.417(5) ?
C14 C15 . 1.427(6) ?
C15 C16 . 1.332(6) ?
C15 H15 . 0.9500 ?
C16 C17 . 1.440(5) ?
C16 H16 . 0.9500 ?
C17 C18 . 1.389(5) ?
C17 C21 . 1.411(5) ?
C18 C19 . 1.359(6) ?
C18 H18 . 0.9500 ?
C19 C20 . 1.393(5) ?
C19 H19 . 0.9500 ?
C20 H20 . 0.9500 ?
C21 C22 . 1.424(5) ?
C23 C24 . 1.396(5) ?
C23 H23 . 0.9500 ?
C24 C25 . 1.376(5) ?
C24 H24 . 0.9500 ?
C25 C26 . 1.407(5) ?
C25 H25 . 0.9500 ?
C26 C34 . 1.403(5) ?
C26 C27 . 1.434(5) ?
C27 C28 . 1.347(6) ?
C27 H27 . 0.9500 ?
C28 C29 . 1.428(5) ?
C28 H28 . 0.9500 ?
C29 C33 . 1.395(5) ?
C29 C30 . 1.411(5) ?
C30 C31 . 1.354(6) ?
C30 H30 . 0.9500 ?
C31 C32 . 1.394(5) ?
C31 H31 . 0.9500 ?
C32 H32 . 0.9500 ?
C33 C34 . 1.435(5) ?
O5 C35 . 1.212(6) ?
N5 C35 . 1.297(6) ?
N5 C37 . 1.434(9) ?
N5 C36 . 1.448(8) ?
C35 H35 . 0.9500 ?
C36 H36A . 0.9800 ?
C36 H36B . 0.9800 ?
C36 H36C . 0.9800 ?
C37 H37A . 0.9800 ?
C37 H37B . 0.9800 ?
C37 H37C . 0.9800 ?

loop_
_geom_torsion_atom_site_label_1
_geom_torsion_atom_site_label_2
_geom_torsion_atom_site_label_3
_geom_torsion_atom_site_label_4
_geom_torsion_site_symmetry_1
_geom_torsion_site_symmetry_2
_geom_torsion_site_symmetry_3
_geom_torsion_site_symmetry_4
_geom_torsion
_geom_torsion_publ_flag
O4 Co1 O1 C1 2_556 . . . -90.8(3) ?
N3 Co1 O1 C1 . . . . -2.1(3) ?
N2 Co1 O1 C1 . . . . 168.8(3) ?
N4 Co1 O1 C1 . . . . 75.0(3) ?
N1 Co1 O1 C1 . . . . -170.0(4) ?
O4 Co1 N1 C11 2_556 . . . 77.8(3) ?
O1 Co1 N1 C11 . . . . 156.8(4) ?
N3 Co1 N1 C11 . . . . -11.5(3) ?
N2 Co1 N1 C11 . . . . 178.6(3) ?
N4 Co1 N1 C11 . . . . -88.8(3) ?
O4 Co1 N1 C22 2_556 . . . -97.9(2) ?
O1 Co1 N1 C22 . . . . -18.9(5) ?
N3 Co1 N1 C22 . . . . 172.8(2) ?
N2 Co1 N1 C22 . . . . 2.9(2) ?
N4 Co1 N1 C22 . . . . 95.5(2) ?
O4 Co1 N2 C20 2_556 . . . -94.9(3) ?
O1 Co1 N2 C20 . . . . -7.7(3) ?
N3 Co1 N2 C20 . . . . 136.6(4) ?
N4 Co1 N2 C20 . . . . 83.6(3) ?
N1 Co1 N2 C20 . . . . 178.2(4) ?
O4 Co1 N2 C21 2_556 . . . 84.7(2) ?
O1 Co1 N2 C21 . . . . 171.9(2) ?
N3 Co1 N2 C21 . . . . -43.8(5) ?
N4 Co1 N2 C21 . . . . -96.8(2) ?
N1 Co1 N2 C21 . . . . -2.2(2) ?
O4 Co1 N3 C23 2_556 . . . -4.7(3) ?
O1 Co1 N3 C23 . . . . -92.0(3) ?
N2 Co1 N3 C23 . . . . 124.9(4) ?
N4 Co1 N3 C23 . . . . 179.7(3) ?
N1 Co1 N3 C23 . . . . 84.6(3) ?
O4 Co1 N3 C34 2_556 . . . 170.2(2) ?
O1 Co1 N3 C34 . . . . 82.9(2) ?
N2 Co1 N3 C34 . . . . -60.1(5) ?
N4 Co1 N3 C34 . . . . -5.3(2) ?
N1 Co1 N3 C34 . . . . -100.4(2) ?
O4 Co1 N4 C32 2_556 . . . 161.2(4) ?
O1 Co1 N4 C32 . . . . 75.6(3) ?
N3 Co1 N4 C32 . . . . 179.7(3) ?
N2 Co1 N4 C32 . . . . -12.8(3) ?
N1 Co1 N4 C32 . . . . -89.8(3) ?
O4 Co1 N4 C33 2_556 . . . -12.6(5) ?
O1 Co1 N4 C33 . . . . -98.2(2) ?
N3 Co1 N4 C33 . . . . 5.9(2) ?
N2 Co1 N4 C33 . . . . 173.4(2) ?
N1 Co1 N4 C33 . . . . 96.4(2) ?
Co1 O1 C1 O2 . . . . -28.4(5) ?
Co1 O1 C1 C2 . . . . 150.4(2) ?
O2 C1 C2 C9 . . . . -176.7(4) ?
O1 C1 C2 C9 . . . . 4.4(6) ?
O2 C1 C2 S1 . . . . 8.0(5) ?
O1 C1 C2 S1 . . . . -170.9(3) ?
C3 S1 C2 C9 . . . . -1.2(3) ?
C3 S1 C2 C1 . . . . 174.9(3) ?
C2 S1 C3 C8 . . . . 1.8(3) ?
C2 S1 C3 C4 . . . . -176.5(4) ?
C8 C3 C4 C7 . . . . 1.4(4) ?
S1 C3 C4 C7 . . . . 179.6(3) ?
C8 C3 C4 S3 . . . . -177.0(3) ?
S1 C3 C4 S3 . . . . 1.2(6) ?
C5 S3 C4 C7 . . . . -0.1(3) ?
C5 S3 C4 C3 . . . . 178.4(4) ?
C4 S3 C5 C6 . . . . 0.0(3) ?
C4 S3 C5 C10 . . . . -175.2(3) ?
C10 C5 C6 C7 . . . . 174.6(3) ?
S3 C5 C6 C7 . . . . 0.0(4) ?
C3 C4 C7 C6 . . . . -178.7(3) ?
S3 C4 C7 C6 . . . . 0.1(4) ?
C3 C4 C7 S2 . . . . -0.7(4) ?
S3 C4 C7 S2 . . . . 178.14(18) ?
C5 C6 C7 C4 . . . . -0.1(5) ?
C5 C6 C7 S2 . . . . -177.5(3) ?
C8 S2 C7 C4 . . . . -0.1(3) ?
C8 S2 C7 C6 . . . . 177.4(4) ?
C4 C3 C8 C9 . . . . 176.7(3) ?
S1 C3 C8 C9 . . . . -2.0(4) ?
C4 C3 C8 S2 . . . . -1.5(4) ?
S1 C3 C8 S2 . . . . 179.82(18) ?
C7 S2 C8 C3 . . . . 0.9(3) ?
C7 S2 C8 C9 . . . . -176.8(4) ?
C1 C2 C9 C8 . . . . -175.2(4) ?
S1 C2 C9 C8 . . . . 0.3(4) ?
C3 C8 C9 C2 . . . . 1.1(4) ?
S2 C8 C9 C2 . . . . 178.8(3) ?
Co1 O4 C10 O3 2_556 . . . 70.5(4) ?
Co1 O4 C10 C5 2_556 . . . -110.2(3) ?
C6 C5 C10 O3 . . . . -176.8(3) ?
S3 C5 C10 O3 . . . . -2.5(4) ?
C6 C5 C10 O4 . . . . 3.7(5) ?
S3 C5 C10 O4 . . . . 178.1(2) ?
C22 N1 C11 C12 . . . . 0.2(6) ?
Co1 N1 C11 C12 . . . . -175.2(3) ?
N1 C11 C12 C13 . . . . 0.7(6) ?
C11 C12 C13 C14 . . . . -1.3(7) ?
C12 C13 C14 C22 . . . . 0.9(6) ?
C12 C13 C14 C15 . . . . -179.7(4) ?
C13 C14 C15 C16 . . . . 178.1(4) ?
C22 C14 C15 C16 . . . . -2.4(6) ?
C14 C15 C16 C17 . . . . 2.8(7) ?
C15 C16 C17 C18 . . . . 179.3(4) ?
C15 C16 C17 C21 . . . . -0.2(6) ?
C21 C17 C18 C19 . . . . 2.1(6) ?
C16 C17 C18 C19 . . . . -177.5(4) ?
C17 C18 C19 C20 . . . . -0.9(7) ?
C21 N2 C20 C19 . . . . 0.8(6) ?
Co1 N2 C20 C19 . . . . -179.6(3) ?
C18 C19 C20 N2 . . . . -0.6(7) ?
C20 N2 C21 C17 . . . . 0.5(5) ?
Co1 N2 C21 C17 . . . . -179.2(3) ?
C20 N2 C21 C22 . . . . -179.2(3) ?
Co1 N2 C21 C22 . . . . 1.1(4) ?
C18 C17 C21 N2 . . . . -1.9(5) ?
C16 C17 C21 N2 . . . . 177.7(3) ?
C18 C17 C21 C22 . . . . 177.8(3) ?
C16 C17 C21 C22 . . . . -2.7(5) ?
C11 N1 C22 C14 . . . . -0.7(5) ?
Co1 N1 C22 C14 . . . . 175.5(3) ?
C11 N1 C22 C21 . . . . -179.5(3) ?
Co1 N1 C22 C21 . . . . -3.4(4) ?
C13 C14 C22 N1 . . . . 0.1(6) ?
C15 C14 C22 N1 . . . . -179.4(3) ?
C13 C14 C22 C21 . . . . 179.0(4) ?
C15 C14 C22 C21 . . . . -0.5(6) ?
N2 C21 C22 N1 . . . . 1.6(5) ?
C17 C21 C22 N1 . . . . -178.1(3) ?
N2 C21 C22 C14 . . . . -177.3(3) ?
C17 C21 C22 C14 . . . . 3.0(5) ?
C34 N3 C23 C24 . . . . -0.7(5) ?
Co1 N3 C23 C24 . . . . 174.1(3) ?
N3 C23 C24 C25 . . . . 0.8(6) ?
C23 C24 C25 C26 . . . . -0.6(5) ?
C24 C25 C26 C34 . . . . 0.4(5) ?
C24 C25 C26 C27 . . . . -179.3(3) ?
C34 C26 C27 C28 . . . . -1.4(5) ?
C25 C26 C27 C28 . . . . 178.3(4) ?
C26 C27 C28 C29 . . . . 0.9(6) ?
C27 C28 C29 C33 . . . . 0.5(6) ?
C27 C28 C29 C30 . . . . 179.7(4) ?
C33 C29 C30 C31 . . . . 0.8(6) ?
C28 C29 C30 C31 . . . . -178.4(4) ?
C29 C30 C31 C32 . . . . -0.5(7) ?
C33 N4 C32 C31 . . . . 1.4(6) ?
Co1 N4 C32 C31 . . . . -172.2(3) ?
C30 C31 C32 N4 . . . . -0.7(7) ?
C32 N4 C33 C29 . . . . -1.0(5) ?
Co1 N4 C33 C29 . . . . 173.5(3) ?
C32 N4 C33 C34 . . . . 179.6(3) ?
Co1 N4 C33 C34 . . . . -5.9(4) ?
C30 C29 C33 N4 . . . . -0.1(5) ?
C28 C29 C33 N4 . . . . 179.2(3) ?
C30 C29 C33 C34 . . . . 179.3(3) ?
C28 C29 C33 C34 . . . . -1.5(5) ?
C23 N3 C34 C26 . . . . 0.5(5) ?
Co1 N3 C34 C26 . . . . -175.0(3) ?
C23 N3 C34 C33 . . . . 179.5(3) ?
Co1 N3 C34 C33 . . . . 4.0(4) ?
C25 C26 C34 N3 . . . . -0.3(5) ?
C27 C26 C34 N3 . . . . 179.4(3) ?
C25 C26 C34 C33 . . . . -179.3(3) ?
C27 C26 C34 C33 . . . . 0.4(5) ?
N4 C33 C34 N3 . . . . 1.3(4) ?
C29 C33 C34 N3 . . . . -178.0(3) ?
N4 C33 C34 C26 . . . . -179.6(3) ?
C29 C33 C34 C26 . . . . 1.0(5) ?
C37 N5 C35 O5 . . . . 0.1(10) ?
C36 N5 C35 O5 . . . . 179.7(6) ?
